data_7045268
loop_
_publ_author_name
'Wang, Yao'
'He, Minghui'
'Tian, Zhi'
'Zhong, Haoyan'
'Zhu, Lisha'
'Zhang, Yingying'
'Zhang, Xiaoping'
'Chen, De-Li'
'He, Yabing'

_publ_section_title
;
 Rational construction of an ssa-type of MOF through pre-organizing the
 ligand's conformation and its exceptional gas adsorption properties.
;
_journal_issue 7
_journal_name_full 'Dalton transactions (Cambridge, England : 2003)'
_journal_page_first 2444
_journal_page_last 2452
_journal_paper_doi 10.1039/c7dt04867j
_journal_volume 47
_journal_year 2018
_chemical_formula_sum 'C25 H20 Cu2 O10'
_chemical_formula_weight 607.49
_space_group_IT_number 194
_space_group_name_Hall '-P 6c 2c'
_space_group_name_H-M_alt 'P 63/m m c'
_symmetry_cell_setting hexagonal
_symmetry_space_group_name_Hall '-P 6c 2c'
_symmetry_space_group_name_H-M 'P 63/m m c'
_atom_sites_solution_hydrogens geom
_atom_sites_solution_primary direct
_atom_sites_solution_secondary difmap
_audit_creation_method SHELXL-97
_audit_update_record
;
2017-11-28 deposited with the CCDC.
2018-01-11 downloaded from the CCDC.
;
_cell_angle_alpha 90.00
_cell_angle_beta 90.00
_cell_angle_gamma 120.00
_cell_formula_units_Z 6
_cell_length_a 18.4124(3)
_cell_length_b 18.4124(3)
_cell_length_c 23.7198(9)
_cell_measurement_reflns_used 14401
_cell_measurement_temperature 150(2)
_cell_measurement_theta_max 53.96
_cell_measurement_theta_min 0.97
_cell_volume 6964.1(3)
_computing_cell_refinement 'Bruker SMART'
_computing_data_collection 'Bruker SMART'
_computing_data_reduction 'Bruker SAINT'
_computing_molecular_graphics 'Bruker SHELXTL'
_computing_publication_material 'Bruker SHELXTL'
_computing_structure_refinement 'SHELXL-97 (Sheldrick, 1997)'
_computing_structure_solution 'SHELXS-97 (Sheldrick, 1990)'
_diffrn_ambient_temperature 150(2)
_diffrn_measured_fraction_theta_full 0.974
_diffrn_measured_fraction_theta_max 0.974
_diffrn_measurement_device_type 'Bruker SMART APEX II CCD area detector'
_diffrn_measurement_method 'omega scans'
_diffrn_radiation_monochromator graphite
_diffrn_radiation_source 'fine-focus sealed tube'
_diffrn_radiation_type GaK\a
_diffrn_radiation_wavelength 1.34139
_diffrn_reflns_av_R_equivalents 0.0602
_diffrn_reflns_av_sigmaI/netI 0.0521
_diffrn_reflns_limit_h_max 13
_diffrn_reflns_limit_h_min -22
_diffrn_reflns_limit_k_max 17
_diffrn_reflns_limit_k_min -13
_diffrn_reflns_limit_l_max 17
_diffrn_reflns_limit_l_min -26
_diffrn_reflns_number 14401
_diffrn_reflns_theta_full 53.96
_diffrn_reflns_theta_max 53.96
_diffrn_reflns_theta_min 4.04
_exptl_absorpt_coefficient_mu 1.399
_exptl_absorpt_correction_T_max 0.8613
_exptl_absorpt_correction_T_min 0.7391
_exptl_absorpt_correction_type empirical
_exptl_crystal_colour blue
_exptl_crystal_density_diffrn 0.869
_exptl_crystal_density_method 'not measured'
_exptl_crystal_description block
_exptl_crystal_F_000 1848
_exptl_crystal_size_max 0.23
_exptl_crystal_size_mid 0.20
_exptl_crystal_size_min 0.11
_platon_squeeze_details ' ?'
_refine_diff_density_max 0.381
_refine_diff_density_min -0.549
_refine_diff_density_rms 0.068
_refine_ls_extinction_method none
_refine_ls_goodness_of_fit_ref 1.026
_refine_ls_hydrogen_treatment mixed
_refine_ls_matrix_type full
_refine_ls_number_parameters 97
_refine_ls_number_reflns 2353
_refine_ls_number_restraints 0
_refine_ls_restrained_S_all 1.026
_refine_ls_R_factor_all 0.0830
_refine_ls_R_factor_gt 0.0577
_refine_ls_shift/su_max 0.003
_refine_ls_shift/su_mean 0.001
_refine_ls_structure_factor_coef Fsqd
_refine_ls_weighting_details 'calc w=1/[\s^2^(Fo^2^)+(0.1200P)^2^+0.0000P] where P=(Fo^2^+2Fc^2^)/3'
_refine_ls_weighting_scheme calc
_refine_ls_wR_factor_gt 0.1869
_refine_ls_wR_factor_ref 0.1967
_reflns_number_gt 1523
_reflns_number_total 2353
_reflns_threshold_expression >2sigma(I)
_cod_data_source_file c7dt04867j2.cif
_cod_data_source_block dp_CCDC1
_cod_depositor_comments 'Adding full bibliography for 7045267--7045268.cif.'
_cod_original_sg_symbol_H-M P63/mmc
_cod_database_code 7045268

loop_
_symmetry_equiv_pos_as_xyz
'x, y, z'
'-y, x-y, z'
'-x+y, -x, z'
'-x, -y, z+1/2'
'y, -x+y, z+1/2'
'x-y, x, z+1/2'
'y, x, -z'
'x-y, -y, -z'
'-x, -x+y, -z'
'-y, -x, -z+1/2'
'-x+y, y, -z+1/2'
'x, x-y, -z+1/2'
'-x, -y, -z'
'y, -x+y, -z'
'x-y, x, -z'
'x, y, -z-1/2'
'-y, x-y, -z-1/2'
'-x+y, -x, -z-1/2'
'-y, -x, z'
'-x+y, y, z'
'x, x-y, z'
'y, x, z-1/2'
'x-y, -y, z-1/2'
'-x, -x+y, z-1/2'

loop_
_atom_site_label
_atom_site_type_symbol
_atom_site_fract_x
_atom_site_fract_y
_atom_site_fract_z
_atom_site_U_iso_or_equiv
_atom_site_adp_type
_atom_site_occupancy
_atom_site_symmetry_multiplicity
_atom_site_calc_flag
_atom_site_refinement_flags
Cu1 Cu 0.52447(2) 0.04895(4) 0.45493(3) 0.0374(3) Uani 1 2 d S
O1 O 0.62896(17) 0.11046(17) 0.49631(12) 0.0553(8) Uani 1 1 d .
O2 O 0.58938(17) 0.02661(17) 0.57232(11) 0.0498(8) Uani 1 1 d .
O1W O 0.56420(17) 0.1284(3) 0.3825(2) 0.0954(18) Uani 1 2 d S
H1WA H 0.5241 0.1090 0.3589 0.114 Uiso 1 1 d R
C1 C 0.6420(3) 0.0886(2) 0.54493(18) 0.0460(10) Uani 1 1 d .
C2 C 0.7251(2) 0.1434(2) 0.57064(16) 0.0420(10) Uani 1 1 d .
C3 C 0.77964(19) 0.22036(19) 0.5458(2) 0.0469(14) Uani 1 2 d S
H3A H 0.7628 0.2372 0.5122 0.056 Uiso 1 2 d SR
C4 C 0.7502(3) 0.1219(2) 0.62017(16) 0.0461(10) Uani 1 1 d .
H4A H 0.7132 0.0690 0.6377 0.055 Uiso 1 1 d R
C5 C 0.82658(17) 0.17342(17) 0.6432(2) 0.0411(13) Uani 1 2 d S
C6 C 0.85082(18) 0.14918(18) 0.7002(2) 0.0480(14) Uani 1 2 d S
C7 C 0.8285(3) 0.1715(3) 0.7500 0.0432(13) Uani 1 4 d S
C8 C 0.7822(2) 0.2178(2) 0.7500 0.0432(13) Uani 1 4 d S
H8A H 0.7722 0.2278 0.7882 0.052 Uiso 0.50 2 d SPR
H8B H 0.8148 0.2713 0.7309 0.052 Uiso 0.25 1 d PR
H8C H 0.7295 0.1860 0.7309 0.052 Uiso 0.25 1 d PR
C9 C 0.89399(19) 0.10601(19) 0.6982(3) 0.0583(17) Uani 1 2 d S
C10 C 0.9191(2) 0.0809(2) 0.6449(3) 0.095(3) Uani 1 2 d S
H10A H 0.9004 0.0996 0.6131 0.114 Uiso 1 2 d SR
H10B H 0.9791 0.1051 0.6437 0.114 Uiso 1 1 d R
C11 C 0.9139(3) 0.0861(3) 0.7500 0.090(4) Uani 1 4 d S
H11A H 0.9437 0.0563 0.7500 0.108 Uiso 1 4 calc SR

loop_
_atom_site_aniso_label
_atom_site_aniso_U_11
_atom_site_aniso_U_22
_atom_site_aniso_U_33
_atom_site_aniso_U_23
_atom_site_aniso_U_13
_atom_site_aniso_U_12
Cu1 0.0497(4) 0.0270(4) 0.0278(5) -0.0002(3) -0.00009(16) 0.0135(2)
O1 0.0568(19) 0.0435(17) 0.0454(18) -0.0042(14) -0.0023(15) 0.0100(14)
O2 0.0470(17) 0.0436(16) 0.0437(17) -0.0020(14) -0.0028(14) 0.0113(14)
O1W 0.098(3) 0.111(4) 0.081(4) 0.042(3) 0.0212(17) 0.056(2)
C1 0.056(3) 0.037(2) 0.043(3) -0.0075(19) 0.000(2) 0.021(2)
C2 0.042(2) 0.039(2) 0.041(2) 0.0023(18) 0.0061(18) 0.0172(19)
C3 0.047(2) 0.047(2) 0.043(3) -0.0035(14) 0.0035(14) 0.021(3)
C4 0.053(2) 0.039(2) 0.041(2) -0.0008(19) 0.0022(19) 0.019(2)
C5 0.043(2) 0.043(2) 0.038(3) -0.0001(13) 0.0001(13) 0.021(3)
C6 0.043(2) 0.043(2) 0.050(3) 0.0018(14) -0.0018(14) 0.016(3)
C7 0.048(2) 0.048(2) 0.033(3) 0.000 0.000 0.024(3)
C8 0.048(2) 0.048(2) 0.033(3) 0.000 0.000 0.024(3)
C9 0.072(3) 0.072(3) 0.054(4) -0.0001(15) 0.0001(15) 0.054(4)
C10 0.135(6) 0.135(6) 0.070(5) -0.009(2) 0.009(2) 0.108(7)
C11 0.122(8) 0.122(8) 0.076(8) 0.000 0.000 0.098(9)

loop_
_atom_type_symbol
_atom_type_description
_atom_type_scat_dispersion_real
_atom_type_scat_dispersion_imag
_atom_type_scat_source
C C 0.0181 0.0091 'International Tables Vol C Tables 4.2.6.8 and 6.1.1.4'
H H 0.0000 0.0000 'International Tables Vol C Tables 4.2.6.8 and 6.1.1.4'
O O 0.0492 0.0322 'International Tables Vol C Tables 4.2.6.8 and 6.1.1.4'
Cu Cu -1.9646 0.5888 'International Tables Vol C Tables 4.2.6.8 and 6.1.1.4'

loop_
_geom_angle_atom_site_label_1
_geom_angle_atom_site_label_2
_geom_angle_atom_site_label_3
_geom_angle
_geom_angle_site_symmetry_1
_geom_angle_site_symmetry_3
O1 Cu1 O1 88.75(17) 20_655 .
O1 Cu1 O2 88.71(12) 20_655 13_656
O1 Cu1 O2 168.08(12) . 13_656
O1 Cu1 O2 168.08(12) 20_655 8_556
O1 Cu1 O2 88.71(12) . 8_556
O2 Cu1 O2 91.38(17) 13_656 8_556
O1 Cu1 O1W 96.14(14) 20_655 .
O1 Cu1 O1W 96.14(14) . .
O2 Cu1 O1W 95.72(14) 13_656 .
O2 Cu1 O1W 95.72(14) 8_556 .
O1 Cu1 Cu1 83.66(9) 20_655 13_656
O1 Cu1 Cu1 83.66(9) . 13_656
O2 Cu1 Cu1 84.48(8) 13_656 13_656
O2 Cu1 Cu1 84.48(8) 8_556 13_656
O1W Cu1 Cu1 179.72(19) . 13_656
C1 O1 Cu1 123.9(3) . .
C1 O2 Cu1 123.0(3) . 13_656
Cu1 O1W H1WA 108.4 . .
O2 C1 O1 125.0(4) . .
O2 C1 C2 118.3(4) . .
O1 C1 C2 116.7(4) . .
C4 C2 C3 118.3(4) . .
C4 C2 C1 122.1(4) . .
C3 C2 C1 119.6(4) . .
C2 C3 C2 120.7(5) 19_665 .
C2 C3 H3A 119.6 19_665 .
C2 C3 H3A 119.6 . .
C5 C4 C2 121.1(4) . .
C5 C4 H4A 119.7 . .
C2 C4 H4A 119.2 . .
C4 C5 C4 120.3(5) . 19_665
C4 C5 C6 119.7(3) . .
C4 C5 C6 119.7(3) 19_665 .
C9 C6 C7 123.1(6) . .
C9 C6 C5 117.8(5) . .
C7 C6 C5 119.1(5) . .
C6 C7 C6 117.8(8) . 16_557
C6 C7 C8 121.1(4) . .
C6 C7 C8 121.1(4) 16_557 .
C7 C8 H8A 109.5 . .
C7 C8 H8B 110.0 . .
H8A C8 H8B 109.0 . .
C7 C8 H8C 110.3 . .
H8A C8 H8C 109.2 . .
H8B C8 H8C 108.8 . .
C6 C9 C11 115.4(7) . .
C6 C9 C10 124.3(6) . .
C11 C9 C10 120.3(6) . .
C9 C10 H10A 109.4 . .
C9 C10 H10B 110.0 . .
H10A C10 H10B 110.1 . .
C9 C11 C9 125.3(9) 16_557 .
C9 C11 H11A 117.3 16_557 .
C9 C11 H11A 117.3 . .

loop_
_geom_bond_atom_site_label_1
_geom_bond_atom_site_label_2
_geom_bond_distance
_geom_bond_site_symmetry_2
Cu1 O1 1.941(3) 20_655
Cu1 O1 1.941(3) .
Cu1 O2 1.957(3) 13_656
Cu1 O2 1.957(3) 8_556
Cu1 O1W 2.134(5) .
Cu1 Cu1 2.6471(14) 13_656
O1 C1 1.283(5) .
O2 C1 1.249(5) .
O2 Cu1 1.957(3) 13_656
O1W H1WA 0.8503 .
C1 C2 1.478(6) .
C2 C4 1.391(5) .
C2 C3 1.393(5) .
C3 C2 1.393(5) 19_665
C3 H3A 0.9606 .
C4 C5 1.357(5) .
C4 H4A 0.9608 .
C5 C4 1.357(5) 19_665
C5 C6 1.557(8) .
C6 C9 1.378(8) .
C6 C7 1.379(7) .
C7 C6 1.379(7) 16_557
C7 C8 1.475(11) .
C8 H8A 0.9602 .
C8 H8B 0.9713 .
C8 H8C 0.9592 .
C9 C11 1.383(7) .
C9 C10 1.497(9) .
C10 H10A 0.9600 .
C10 H10B 0.9632 .
C11 C9 1.383(7) 16_557
C11 H11A 0.9500 .

loop_
_platon_squeeze_void_nr
_platon_squeeze_void_average_x
_platon_squeeze_void_average_y
_platon_squeeze_void_average_z
_platon_squeeze_void_volume
_platon_squeeze_void_count_electrons
1 -0.042 -0.030 -0.002 4065.7 901.8
